data_2108337
loop_
_publ_author_name
'Kutniewska, Sylwia E.'
'Jarzembska, Katarzyna N.'
'Kami\'nski, Rados\/law'
'Stasyuk, Anton J.'
'Gryko, Daniel T.'
'Cyra\'nski, Micha\/l K.'

_publ_section_title
;
 Structural, energetic and spectroscopic studies of new luminescent
 complexes based on 2-(2'-hydroxyphenyl)imidazo[1,2-<i>a</i>]pyridines and
 1,2-phenylenediboronic acid
;
_journal_coeditor_code DK5074SUP1
_journal_issue 6
_journal_name_full 'Acta Crystallographica Section B'
_journal_page_first 725
_journal_page_last 737
_journal_paper_doi 10.1107/S2052520618015469
_journal_volume 74
_journal_year 2018
_chemical_formula_moiety 'C19 H14 B2 N2 O3, C3 H6 O'
_chemical_formula_sum 'C22 H20 B2 N2 O4'
_chemical_formula_weight 398.02
_space_group_IT_number 4
_symmetry_cell_setting monoclinic
_symmetry_Int_Tables_number 4
_symmetry_space_group_name_Hall 'P 2yb'
_symmetry_space_group_name_H-M 'P 1 21 1'
_cell_angle_alpha 90
_cell_angle_beta 93.176(2)
_cell_angle_gamma 90
_cell_formula_units_Z 8
_cell_length_a 10.7147(11)
_cell_length_b 34.282(3)
_cell_length_c 10.9168(11)
_cell_measurement_reflns_used 99881
_cell_measurement_temperature 100
_cell_measurement_theta_max 29.81
_cell_measurement_theta_min 2.21
_cell_volume 4003.8(7)
_diffrn_ambient_temperature 100
_diffrn_detector 'PHOTON 100'
_diffrn_measured_fraction_theta_full 0.98
_diffrn_measured_fraction_theta_max 0.95
_diffrn_measurement_device '\k-geometry diffractometer'
_diffrn_measurement_device_type 'Bruker D8 VENTURE'
_diffrn_measurement_method '\f or \w oscillation scans'
_diffrn_radiation_monochromator graphite
_diffrn_radiation_probe x-ray
_diffrn_radiation_type Mok\a
_diffrn_radiation_wavelength 0.71073
_diffrn_reflns_av_R_equivalents 0.1354
_diffrn_reflns_av_unetI/netI 0.1668
_diffrn_reflns_limit_h_max 13
_diffrn_reflns_limit_h_min -14
_diffrn_reflns_limit_k_max 47
_diffrn_reflns_limit_k_min -47
_diffrn_reflns_limit_l_max 14
_diffrn_reflns_limit_l_min -14
_diffrn_reflns_number 99881
_diffrn_reflns_theta_full 29.31
_diffrn_reflns_theta_max 29.81
_diffrn_reflns_theta_min 2.21
_diffrn_source sealed-tube
_exptl_absorpt_coefficient_mu 0.089
_exptl_absorpt_correction_T_max 0.7459
_exptl_absorpt_correction_T_min 0.6502
_exptl_absorpt_correction_type multi-scan
_exptl_absorpt_process_details
;
  Bruker AXS SADABS-2014/5, Apex3, Madison, Wisconsin, USA, 2015
;
_exptl_crystal_colour colourless
_exptl_crystal_density_diffrn 1.3206
_exptl_crystal_description block
_exptl_crystal_F_000 1664
_exptl_crystal_size_max 0.290
_exptl_crystal_size_mid 0.125
_exptl_crystal_size_min 0.064
_refine_diff_density_max 0.76
_refine_diff_density_min -0.71
_refine_ls_abs_structure_details '  10020 of Friedel pairs used in the refinement'
_refine_ls_abs_structure_Flack 0.5(7)
_refine_ls_extinction_method none
_refine_ls_goodness_of_fit_gt 1.39
_refine_ls_goodness_of_fit_ref 1.19
_refine_ls_hydrogen_treatment mixed
_refine_ls_number_constraints 4229
_refine_ls_number_parameters 1093
_refine_ls_number_reflns 21060
_refine_ls_number_restraints 4
_refine_ls_R_factor_all 0.1796
_refine_ls_R_factor_gt 0.0548
_refine_ls_shift/su_max 0.0268
_refine_ls_shift/su_mean 0.0027
_refine_ls_structure_factor_coef Fsqd
_refine_ls_weighting_details w=1/(\s^2^(I)+0.0004I^2^)
_refine_ls_weighting_scheme sigma
_refine_ls_wR_factor_gt 0.0778
_refine_ls_wR_factor_ref 0.1016
_reflns_number_gt 9603
_reflns_number_total 21060
_reflns_threshold_expression I>3\s(I)
_cod_data_source_file dk5074sup1.cif
_cod_data_source_block odba-a
_cod_depositor_comments
;
The following automatic conversions were performed:

'_diffrn_radiation_probe' value 'X-ray' changed to 'x-ray' according
to
/home/data/users/saulius/crontab/automatic-downloads/rss-feeds/IUCr/lib/dictionaries/cif_core.dic
dictionary named 'cif_core.dic' version 2.4.2 from 2011-04-26.

Automatic conversion script
Id: cif_fix_values 4973 2017-02-22 13:04:09Z antanas 
;
_cod_database_code 2108337

loop_
_space_group_symop_id
_space_group_symop_operation_xyz
1 x,y,z
2 -x,y+1/2,-z

loop_
_atom_site_label
_atom_site_type_symbol
_atom_site_fract_x
_atom_site_fract_y
_atom_site_fract_z
_atom_site_adp_type
_atom_site_U_iso_or_equiv
_atom_site_site_symmetry_multiplicity
_atom_site_occupancy
_atom_site_calc_flag
N1 N 0.5650(2) 0.68486(8) 0.4050(2) Uani 0.0108(10) 2 1 d
N2 N 0.7015(3) 0.71855(8) 0.3033(3) Uani 0.0148(10) 2 1 d
O1 O 0.57633(19) 0.63517(6) 0.56932(18) Uani 0.0139(7) 2 1 d
O2 O 0.3829(2) 0.67039(6) 0.52069(19) Uani 0.0151(8) 2 1 d
O3 O 0.6553(2) 0.57292(6) 0.6357(2) Uani 0.0213(8) 2 1 d
B1 B 0.4913(4) 0.65183(11) 0.4690(3) Uani 0.0128(13) 2 1 d
B2 B 0.5882(4) 0.59542(11) 0.5536(4) Uani 0.0168(13) 2 1 d
C1 C 0.6506(3) 0.68188(9) 0.3197(3) Uani 0.0141(11) 2 1 d
C2 C 0.6922(3) 0.65052(10) 0.2493(3) Uani 0.0199(13) 2 1 d
C3 C 0.7802(3) 0.65753(10) 0.1660(3) Uani 0.0201(12) 2 1 d
C4 C 0.8322(3) 0.69524(10) 0.1526(3) Uani 0.0211(12) 2 1 d
C5 C 0.7909(3) 0.72538(10) 0.2221(3) Uani 0.0193(12) 2 1 d
C6 C 0.6435(3) 0.74444(10) 0.3787(3) Uani 0.0160(12) 2 1 d
C7 C 0.5594(3) 0.72356(10) 0.4401(3) Uani 0.0118(11) 2 1 d
C8 C 0.4712(3) 0.73475(10) 0.5289(3) Uani 0.0129(12) 2 1 d
C9 C 0.4655(3) 0.77270(9) 0.5762(3) Uani 0.0194(12) 2 1 d
C10 C 0.3747(3) 0.78317(10) 0.6542(3) Uani 0.0211(13) 2 1 d
C11 C 0.2876(3) 0.75559(10) 0.6884(3) Uani 0.0214(13) 2 1 d
C12 C 0.2919(3) 0.71757(10) 0.6449(3) Uani 0.0166(12) 2 1 d
C13 C 0.3840(3) 0.70663(9) 0.5658(3) Uani 0.0138(11) 2 1 d
C14 C 0.5151(3) 0.58196(9) 0.4346(3) Uani 0.0139(11) 2 1 d
C15 C 0.5017(3) 0.54593(9) 0.3744(3) Uani 0.0158(11) 2 1 d
C16 C 0.4282(3) 0.54349(9) 0.2655(3) Uani 0.0190(12) 2 1 d
C17 C 0.3694(3) 0.57659(10) 0.2157(3) Uani 0.0208(12) 2 1 d
C18 C 0.3848(3) 0.61273(9) 0.2750(3) Uani 0.0193(12) 2 1 d
C19 C 0.4555(3) 0.61533(9) 0.3841(3) Uani 0.0132(11) 2 1 d
H2 H 0.655194 0.621435 0.260935 Uiso 0.0239 2 1 d
H3 H 0.810739 0.633854 0.109256 Uiso 0.0242 2 1 d
H4 H 0.903793 0.700148 0.088036 Uiso 0.0254 2 1 d
H5 H 0.829136 0.754399 0.212653 Uiso 0.0231 2 1 d
H6 H 0.661644 0.775423 0.387105 Uiso 0.0192 2 1 d
H9 H 0.533853 0.794113 0.551044 Uiso 0.0233 2 1 d
H10 H 0.370771 0.812733 0.688757 Uiso 0.0253 2 1 d
H11 H 0.215911 0.763884 0.749509 Uiso 0.0257 2 1 d
H12 H 0.223914 0.696376 0.672398 Uiso 0.02 2 1 d
H15 H 0.548239 0.520231 0.4123 Uiso 0.019 2 1 d
H16 H 0.416636 0.515687 0.219147 Uiso 0.0228 2 1 d
H17 H 0.311902 0.574431 0.131205 Uiso 0.0249 2 1 d
H18 H 0.341151 0.638592 0.235064 Uiso 0.0232 2 1 d
H3o H 0.707(3) 0.5883(9) 0.695(3) Uiso 0.0319 2 1 d
N3 N 1.0826(3) 0.52836(8) 0.6940(3) Uani 0.0131(10) 2 1 d
N4 N 0.9665(2) 0.56530(8) 0.8101(2) Uani 0.0106(9) 2 1 d
O4 O 0.7608(2) 0.67766(6) 0.68289(19) Uani 0.0151(8) 2 1 d
O5 O 0.8397(2) 0.58276(6) 0.9799(2) Uani 0.0160(8) 2 1 d
O6 O 0.80577(18) 0.61667(5) 0.78490(18) Uani 0.0127(7) 2 1 d
B3 B 0.8996(4) 0.59972(10) 0.8759(4) Uani 0.0123(12) 2 1 d
B4 B 0.8329(3) 0.65531(11) 0.7624(3) Uani 0.0116(12) 2 1 d
C20 C 1.0590(3) 0.56631(9) 0.7320(3) Uani 0.0130(11) 2 1 d
C21 C 1.1283(3) 0.59720(10) 0.6856(3) Uani 0.0177(12) 2 1 d
C22 C 1.2201(3) 0.58897(10) 0.6061(3) Uani 0.0240(13) 2 1 d
C23 C 1.2425(3) 0.54977(10) 0.5708(3) Uani 0.0226(13) 2 1 d
C24 C 1.1735(3) 0.52016(9) 0.6154(3) Uani 0.0171(12) 2 1 d
C25 C 1.0020(3) 0.50372(10) 0.7506(3) Uani 0.0142(11) 2 1 d
C26 C 0.9313(3) 0.52655(9) 0.8215(3) Uani 0.0112(11) 2 1 d
C27 C 0.8368(3) 0.51683(10) 0.9052(3) Uani 0.0117(12) 2 1 d
C28 C 0.7909(3) 0.47883(9) 0.9170(3) Uani 0.0160(11) 2 1 d
C29 C 0.7030(3) 0.47008(11) 0.9996(3) Uani 0.0212(13) 2 1 d
C30 C 0.6586(3) 0.49941(10) 1.0751(3) Uani 0.0198(12) 2 1 d
C31 C 0.7043(3) 0.53740(10) 1.0657(3) Uani 0.0195(13) 2 1 d
C32 C 0.7931(3) 0.54636(10) 0.9813(3) Uani 0.0144(11) 2 1 d
C33 C 0.9488(3) 0.66851(8) 0.8425(3) Uani 0.0127(11) 2 1 d
C34 C 0.9894(3) 0.63547(9) 0.9102(3) Uani 0.0116(10) 2 1 d
C35 C 1.0961(3) 0.63834(9) 0.9892(3) Uani 0.0156(11) 2 1 d
C36 C 1.1614(3) 0.67377(9) 1.0005(3) Uani 0.0152(11) 2 1 d
C37 C 1.1199(3) 0.70627(10) 0.9334(3) Uani 0.0199(12) 2 1 d
C38 C 1.0142(3) 0.70367(9) 0.8546(3) Uani 0.0144(11) 2 1 d
H21 H 1.109779 0.627018 0.711953 Uiso 0.0213 2 1 d
H22 H 1.275316 0.612393 0.570438 Uiso 0.0288 2 1 d
H23 H 1.314785 0.54344 0.508159 Uiso 0.0271 2 1 d
H24 H 1.190652 0.490308 0.588557 Uiso 0.0205 2 1 d
H25 H 0.996116 0.472338 0.740471 Uiso 0.017 2 1 d
H28 H 0.825525 0.455874 0.859745 Uiso 0.0192 2 1 d
H29 H 0.668116 0.440553 1.006357 Uiso 0.0255 2 1 d
H30 H 0.589275 0.49269 1.140392 Uiso 0.0238 2 1 d
H31 H 0.670485 0.560084 1.124399 Uiso 0.0234 2 1 d
H35 H 1.128547 0.613175 1.041857 Uiso 0.0187 2 1 d
H36 H 1.244281 0.675842 1.061561 Uiso 0.0182 2 1 d
H37 H 1.170202 0.7336 0.942694 Uiso 0.0239 2 1 d
H38 H 0.982214 0.728961 0.802389 Uiso 0.0173 2 1 d
H4o H 0.693(2) 0.6635(9) 0.638(3) Uiso 0.0226 2 1 d
N5 N 0.5261(3) 0.47235(8) 0.7445(3) Uani 0.0154(10) 2 1 d
N6 N 0.4157(2) 0.43525(7) 0.8638(2) Uani 0.0121(9) 2 1 d
O7 O 0.26247(19) 0.38230(6) 0.82645(18) Uani 0.0125(7) 2 1 d
O8 O 0.2815(2) 0.41484(6) 1.02494(19) Uani 0.0153(7) 2 1 d
O9 O 0.2297(2) 0.32245(6) 0.7176(2) Uani 0.0152(8) 2 1 d
B5 B 0.3498(4) 0.39929(10) 0.9228(4) Uani 0.0124(13) 2 1 d
B6 B 0.2925(4) 0.34415(10) 0.8043(3) Uani 0.0131(13) 2 1 d
C39 C 0.5057(3) 0.43479(10) 0.7821(3) Uani 0.0147(12) 2 1 d
C40 C 0.5775(3) 0.40404(10) 0.7362(3) Uani 0.0195(12) 2 1 d
C41 C 0.6643(3) 0.41278(10) 0.6524(3) Uani 0.0171(12) 2 1 d
C42 C 0.6816(3) 0.45193(10) 0.6144(3) Uani 0.0236(13) 2 1 d
C43 C 0.6132(3) 0.48134(11) 0.6628(3) Uani 0.0201(13) 2 1 d
C44 C 0.4477(3) 0.49616(10) 0.8045(3) Uani 0.0162(12) 2 1 d
C45 C 0.3781(3) 0.47365(10) 0.8776(3) Uani 0.0147(12) 2 1 d
C46 C 0.2790(3) 0.48174(9) 0.9593(3) Uani 0.0137(11) 2 1 d
C47 C 0.2290(3) 0.51913(9) 0.9701(3) Uani 0.0163(12) 2 1 d
C48 C 0.1346(3) 0.52610(9) 1.0481(3) Uani 0.0174(12) 2 1 d
C49 C 0.0889(3) 0.49519(10) 1.1181(3) Uani 0.0205(12) 2 1 d
C50 C 0.1384(3) 0.45812(9) 1.1095(3) Uani 0.0199(12) 2 1 d
C51 C 0.2342(3) 0.45101(10) 1.0295(3) Uani 0.0166(12) 2 1 d
C52 C 0.4058(3) 0.33132(9) 0.8893(3) Uani 0.0132(11) 2 1 d
C53 C 0.4410(3) 0.36437(9) 0.9615(3) Uani 0.0123(11) 2 1 d
C54 C 0.5438(3) 0.36245(9) 1.0443(3) Uani 0.0158(11) 2 1 d
C55 C 0.6153(3) 0.32821(10) 1.0559(3) Uani 0.0173(11) 2 1 d
C56 C 0.5802(3) 0.29566(9) 0.9845(3) Uani 0.0168(12) 2 1 d
C57 C 0.4767(3) 0.29685(9) 0.9014(3) Uani 0.0183(12) 2 1 d
H40 H 0.564354 0.374299 0.766329 Uiso 0.0233 2 1 d
H41 H 0.719767 0.389698 0.61505 Uiso 0.0205 2 1 d
H42 H 0.749029 0.458554 0.546981 Uiso 0.0284 2 1 d
H43 H 0.628177 0.511367 0.636534 Uiso 0.0241 2 1 d
H44 H 0.441759 0.527574 0.795573 Uiso 0.0194 2 1 d
H47 H 0.264832 0.54287 0.916829 Uiso 0.0196 2 1 d
H48 H 0.095764 0.555113 1.055456 Uiso 0.0208 2 1 d
H49 H 0.014371 0.50054 1.179004 Uiso 0.0246 2 1 d
H50 H 0.103477 0.434613 1.164372 Uiso 0.0239 2 1 d
H54 H 0.569199 0.387585 1.100399 Uiso 0.019 2 1 d
H55 H 0.696579 0.326966 1.119325 Uiso 0.0207 2 1 d
H56 H 0.63453 0.269079 0.993958 Uiso 0.0201 2 1 d
H57 H 0.450962 0.271442 0.846733 Uiso 0.0219 2 1 d
H9o H 0.157(2) 0.3367(9) 0.681(3) Uiso 0.0229 2 1 d
N7 N 0.0112(2) 0.31365(7) 0.4504(2) Uani 0.0098(9) 2 1 d
N8 N 0.1474(3) 0.27917(7) 0.3486(3) Uani 0.0144(10) 2 1 d
O10 O 0.04092(19) 0.36405(6) 0.60880(18) Uani 0.0123(7) 2 1 d
O11 O 0.1348(2) 0.42562(6) 0.66171(19) Uani 0.0167(8) 2 1 d
O12 O -0.1602(2) 0.33060(6) 0.57772(19) Uani 0.0156(7) 2 1 d
B7 B -0.0541(4) 0.34770(10) 0.5178(4) Uani 0.0102(12) 2 1 d
B8 B 0.0550(4) 0.40347(10) 0.5899(3) Uani 0.0123(12) 2 1 d
C58 C 0.0976(3) 0.31583(9) 0.3645(3) Uani 0.0119(12) 2 1 d
C59 C 0.1390(3) 0.34725(9) 0.2941(3) Uani 0.0144(11) 2 1 d
C60 C 0.2288(3) 0.34038(10) 0.2122(3) Uani 0.0173(12) 2 1 d
C61 C 0.2795(3) 0.30206(10) 0.1990(3) Uani 0.0211(13) 2 1 d
C62 C 0.2366(3) 0.27220(10) 0.2686(3) Uani 0.0161(12) 2 1 d
C63 C 0.0912(3) 0.25402(9) 0.4270(3) Uani 0.0125(11) 2 1 d
C64 C 0.0074(3) 0.27522(9) 0.4903(3) Uani 0.0128(12) 2 1 d
C65 C -0.0810(3) 0.26481(9) 0.5800(3) Uani 0.0124(11) 2 1 d
C66 C -0.0908(3) 0.22639(10) 0.6222(3) Uani 0.0173(12) 2 1 d
C67 C -0.1810(3) 0.21695(10) 0.7024(3) Uani 0.0241(13) 2 1 d
C68 C -0.2636(3) 0.24530(10) 0.7416(3) Uani 0.0201(13) 2 1 d
C69 C -0.2527(3) 0.28328(10) 0.6998(3) Uani 0.0199(12) 2 1 d
C70 C -0.1625(3) 0.29366(10) 0.6198(3) Uani 0.0151(12) 2 1 d
C71 C -0.0297(3) 0.41745(9) 0.4797(3) Uani 0.0123(11) 2 1 d
C72 C -0.0959(3) 0.38424(9) 0.4350(3) Uani 0.0124(11) 2 1 d
C73 C -0.1830(3) 0.38805(9) 0.3370(3) Uani 0.0164(11) 2 1 d
C74 C -0.2061(3) 0.42456(9) 0.2835(3) Uani 0.0199(11) 2 1 d
C75 C -0.1393(3) 0.45757(9) 0.3268(3) Uani 0.0188(12) 2 1 d
C76 C -0.0517(3) 0.45400(9) 0.4237(3) Uani 0.0178(12) 2 1 d
H59 H 0.100683 0.376214 0.304579 Uiso 0.0172 2 1 d
H60 H 0.261636 0.364108 0.156924 Uiso 0.0208 2 1 d
H61 H 0.35099 0.296744 0.134656 Uiso 0.0253 2 1 d
H62 H 0.274046 0.243072 0.259579 Uiso 0.0194 2 1 d
H63 H 0.109881 0.223098 0.436948 Uiso 0.015 2 1 d
H66 H -0.027647 0.204168 0.591823 Uiso 0.0208 2 1 d
H67 H -0.187895 0.187275 0.735359 Uiso 0.029 2 1 d
H68 H -0.335083 0.237713 0.80376 Uiso 0.0242 2 1 d
H69 H -0.31628 0.305334 0.73047 Uiso 0.0239 2 1 d
H73 H -0.233322 0.362659 0.301758 Uiso 0.0197 2 1 d
H74 H -0.275714 0.427456 0.208311 Uiso 0.0238 2 1 d
H75 H -0.156601 0.485724 0.284252 Uiso 0.0226 2 1 d
H76 H 0.000256 0.479356 0.45675 Uiso 0.0214 2 1 d
H11o H 0.177(3) 0.4128(10) 0.733(2) Uiso 0.025 2 1 d
O13 O 0.4642(2) 0.69217(7) 0.0773(2) Uani 0.0279(9) 2 1 d
C77 C 0.5040(3) 0.68147(10) -0.0185(3) Uani 0.0217(13) 2 1 d
C78 C 0.5724(4) 0.70845(11) -0.0996(3) Uani 0.0379(16) 2 1 d
C79 C 0.4907(4) 0.64038(10) -0.0632(3) Uani 0.0491(18) 2 1 d
O14 O 0.9242(3) 0.63590(8) 0.4737(2) Uani 0.0551(12) 2 1 d
C80 C 0.9497(4) 0.60851(12) 0.4117(4) Uani 0.0339(14) 2 1 d
C81 C 0.8932(4) 0.56969(12) 0.4284(5) Uani 0.060(2) 2 1 d
C82 C 1.0399(4) 0.61136(13) 0.3128(4) Uani 0.070(2) 2 1 d
O15 O -0.0843(2) 0.30769(7) 0.1202(2) Uani 0.0268(9) 2 1 d
C83 C -0.0458(3) 0.32067(10) 0.0268(4) Uani 0.0268(14) 2 1 d
C84 C 0.0246(3) 0.29524(11) -0.0574(3) Uani 0.0351(15) 2 1 d
C85 C -0.0653(4) 0.36248(11) -0.0118(4) Uani 0.0518(18) 2 1 d
O16 O 0.4803(2) 0.44236(7) 1.2607(2) Uani 0.0403(10) 2 1 d
C86 C 0.4357(3) 0.42619(10) 1.3456(3) Uani 0.0264(13) 2 1 d
C87 C 0.4713(3) 0.38551(11) 1.3825(3) Uani 0.0349(15) 2 1 d
C88 C 0.3415(4) 0.44557(10) 1.4201(4) Uani 0.0445(16) 2 1 d
H78a H 0.615126 0.731532 -0.045012 Uiso 0.0455 2 1 d
H78b H 0.643694 0.692445 -0.143977 Uiso 0.0455 2 1 d
H78c H 0.507667 0.720763 -0.167991 Uiso 0.0455 2 1 d
H79a H 0.435523 0.639951 -0.148688 Uiso 0.059 2 1 d
H79b H 0.581781 0.628402 -0.076739 Uiso 0.059 2 1 d
H79c H 0.445078 0.623183 0.003798 Uiso 0.059 2 1 d
H81a H 0.965186 0.547737 0.429356 Uiso 0.0715 2 1 d
H81b H 0.847916 0.569024 0.513968 Uiso 0.0715 2 1 d
H81c H 0.825489 0.564011 0.353929 Uiso 0.0715 2 1 d
H82a H 1.011878 0.591761 0.239257 Uiso 0.0838 2 1 d
H82b H 1.04104 0.640806 0.278478 Uiso 0.0838 2 1 d
H82c H 1.132006 0.60358 0.349317 Uiso 0.0838 2 1 d
H84a H 0.122769 0.301991 -0.047214 Uiso 0.0421 2 1 d
H84b H 0.010252 0.265067 -0.034593 Uiso 0.0421 2 1 d
H84c H -0.008765 0.300419 -0.150879 Uiso 0.0421 2 1 d
H85a H -0.09655 0.363516 -0.107221 Uiso 0.0622 2 1 d
H85b H -0.134689 0.375642 0.042717 Uiso 0.0622 2 1 d
H85c H 0.021461 0.378183 0.001462 Uiso 0.0622 2 1 d
H87a H 0.416912 0.376425 1.457458 Uiso 0.0418 2 1 d
H87b H 0.453559 0.366166 1.305741 Uiso 0.0418 2 1 d
H87c H 0.569185 0.384637 1.410771 Uiso 0.0418 2 1 d
H88a H 0.335592 0.476019 1.396203 Uiso 0.0534 2 1 d
H88b H 0.251715 0.43202 1.401998 Uiso 0.0534 2 1 d
H88c H 0.369126 0.442701 1.51604 Uiso 0.0534 2 1 d

loop_
_atom_site_aniso_label
_atom_site_aniso_type_symbol
_atom_site_aniso_U_11
_atom_site_aniso_U_22
_atom_site_aniso_U_33
_atom_site_aniso_U_12
_atom_site_aniso_U_13
_atom_site_aniso_U_23
N1 N 0.0097(16) 0.0109(17) 0.0122(17) -0.0006(13) 0.0028(14) -0.0034(13)
N2 N 0.0173(18) 0.0124(16) 0.0145(18) -0.0022(14) 0.0006(15) -0.0043(14)
O1 O 0.0209(13) 0.0044(11) 0.0164(12) -0.0032(10) 0.0002(11) -0.0013(10)
O2 O 0.0153(13) 0.0089(12) 0.0216(14) -0.0044(10) 0.0057(11) -0.0029(10)
O3 O 0.0320(16) 0.0068(12) 0.0241(15) -0.0009(11) -0.0068(13) 0.0014(10)
B1 B 0.014(2) 0.014(2) 0.011(2) -0.0039(17) 0.0041(19) -0.0001(17)
B2 B 0.017(2) 0.016(2) 0.018(2) -0.0009(17) 0.007(2) 0.0085(18)
C1 C 0.021(2) 0.0063(18) 0.015(2) -0.0039(15) 0.0052(16) -0.0034(15)
C2 C 0.021(2) 0.015(2) 0.025(2) -0.0001(17) 0.0120(19) -0.0055(17)
C3 C 0.020(2) 0.016(2) 0.026(2) -0.0008(16) 0.0103(18) -0.0020(17)
C4 C 0.025(2) 0.017(2) 0.022(2) -0.0003(17) 0.0079(18) -0.0020(17)
C5 C 0.027(2) 0.013(2) 0.020(2) -0.0080(17) 0.0109(18) -0.0047(17)
C6 C 0.024(2) 0.0047(17) 0.020(2) -0.0016(16) 0.0066(18) -0.0011(15)
C7 C 0.012(2) 0.0143(19) 0.009(2) 0.0031(16) 0.0011(16) -0.0020(16)
C8 C 0.012(2) 0.010(2) 0.017(2) -0.0008(15) 0.0025(17) 0.0007(16)
C9 C 0.029(2) 0.0068(18) 0.023(2) 0.0018(16) 0.0059(19) -0.0039(16)
C10 C 0.029(2) 0.012(2) 0.024(2) -0.0012(18) 0.0091(19) -0.0010(17)
C11 C 0.028(2) 0.015(2) 0.023(2) 0.0010(18) 0.0075(19) -0.0065(17)
C12 C 0.017(2) 0.014(2) 0.019(2) -0.0011(16) 0.0046(17) -0.0001(16)
C13 C 0.016(2) 0.0092(18) 0.016(2) 0.0008(16) 0.0009(16) -0.0019(15)
C14 C 0.021(2) 0.0037(16) 0.017(2) -0.0001(15) 0.0062(17) -0.0031(15)
C15 C 0.019(2) 0.0064(17) 0.022(2) -0.0024(15) 0.0013(17) -0.0034(16)
C16 C 0.020(2) 0.0111(18) 0.026(2) -0.0022(15) 0.0014(18) -0.0085(16)
C17 C 0.023(2) 0.0149(19) 0.024(2) -0.0016(16) -0.0032(17) -0.0062(16)
C18 C 0.022(2) 0.0103(18) 0.025(2) -0.0026(16) -0.0006(17) -0.0031(16)
C19 C 0.0142(19) 0.0103(17) 0.0151(19) -0.0008(15) -0.0003(16) -0.0030(15)
N3 N 0.0151(17) 0.0066(15) 0.0177(17) -0.0006(13) 0.0029(14) 0.0007(13)
N4 N 0.0119(17) 0.0063(15) 0.0139(17) -0.0033(12) 0.0047(14) -0.0020(13)
O4 O 0.0196(14) 0.0094(12) 0.0159(13) 0.0000(10) -0.0011(11) 0.0021(10)
O5 O 0.0212(14) 0.0079(12) 0.0194(14) -0.0014(10) 0.0053(12) -0.0010(10)
O6 O 0.0159(13) 0.0032(11) 0.0192(13) -0.0016(10) 0.0033(11) -0.0004(10)
B3 B 0.013(2) 0.011(2) 0.013(2) -0.0017(17) 0.0035(19) -0.0021(17)
B4 B 0.012(2) 0.012(2) 0.012(2) 0.0033(17) 0.0103(19) -0.0023(17)
C20 C 0.018(2) 0.0017(17) 0.020(2) -0.0033(15) 0.0029(17) -0.0041(15)
C21 C 0.023(2) 0.0084(19) 0.022(2) -0.0061(16) 0.0114(18) -0.0001(16)
C22 C 0.026(2) 0.017(2) 0.030(2) -0.0068(17) 0.0143(19) -0.0037(17)
C23 C 0.023(2) 0.0123(19) 0.035(2) -0.0058(17) 0.0160(18) -0.0062(17)
C24 C 0.018(2) 0.0067(18) 0.027(2) 0.0003(15) 0.0042(18) -0.0016(16)
C25 C 0.018(2) 0.0066(18) 0.018(2) -0.0009(15) 0.0049(17) -0.0038(15)
C26 C 0.011(2) 0.0112(18) 0.012(2) -0.0023(16) -0.0011(16) 0.0076(15)
C27 C 0.013(2) 0.010(2) 0.012(2) 0.0013(15) 0.0024(17) -0.0003(16)
C28 C 0.024(2) 0.0085(18) 0.016(2) -0.0018(16) 0.0054(17) 0.0017(15)
C29 C 0.022(2) 0.016(2) 0.025(2) -0.0080(17) 0.0021(18) 0.0059(17)
C30 C 0.019(2) 0.022(2) 0.020(2) -0.0042(17) 0.0039(17) 0.0086(17)
C31 C 0.023(2) 0.013(2) 0.024(2) -0.0015(17) 0.0098(18) 0.0059(17)
C32 C 0.0121(19) 0.0166(19) 0.015(2) 0.0004(16) 0.0045(16) 0.0043(16)
C33 C 0.018(2) 0.0062(17) 0.0139(19) -0.0013(14) 0.0052(16) -0.0003(14)
C34 C 0.0130(19) 0.0109(17) 0.0110(18) 0.0015(15) 0.0011(15) 0.0007(14)
C35 C 0.020(2) 0.0105(18) 0.0159(19) 0.0003(15) 0.0013(16) -0.0003(15)
C36 C 0.019(2) 0.0135(18) 0.0134(19) -0.0038(15) 0.0014(16) -0.0001(15)
C37 C 0.022(2) 0.0143(19) 0.024(2) -0.0047(16) 0.0058(19) 0.0021(17)
C38 C 0.0157(19) 0.0115(18) 0.0160(19) 0.0016(15) -0.0003(16) 0.0034(15)
N5 N 0.0215(18) 0.0105(16) 0.0140(17) -0.0023(14) -0.0009(14) 0.0020(13)
N6 N 0.0180(17) 0.0047(14) 0.0133(16) -0.0001(12) -0.0006(13) -0.0014(12)
O7 O 0.0164(13) 0.0032(11) 0.0178(13) 0.0037(10) -0.0013(11) 0.0001(10)
O8 O 0.0221(14) 0.0064(12) 0.0176(13) 0.0027(10) 0.0040(11) 0.0022(10)
O9 O 0.0169(14) 0.0049(12) 0.0234(14) 0.0009(9) -0.0031(12) -0.0006(10)
B5 B 0.018(2) 0.007(2) 0.012(2) -0.0037(17) 0.0010(19) 0.0025(17)
B6 B 0.019(2) 0.011(2) 0.011(2) -0.0040(17) 0.0070(19) -0.0003(17)
C39 C 0.024(2) 0.0033(19) 0.017(2) -0.0053(16) 0.0035(18) -0.0017(16)
C40 C 0.027(2) 0.0118(19) 0.020(2) -0.0008(17) 0.0058(18) 0.0000(16)
C41 C 0.021(2) 0.0114(19) 0.019(2) -0.0001(16) 0.0084(17) 0.0018(16)
C42 C 0.033(2) 0.020(2) 0.019(2) -0.0057(19) 0.0066(18) 0.0020(18)
C43 C 0.024(2) 0.016(2) 0.021(2) -0.0040(18) 0.0092(19) 0.0041(17)
C44 C 0.023(2) 0.0054(18) 0.019(2) 0.0035(16) -0.0027(18) 0.0005(16)
C45 C 0.015(2) 0.016(2) 0.013(2) -0.0005(17) -0.0022(17) 0.0025(17)
C46 C 0.019(2) 0.0025(17) 0.019(2) -0.0006(15) -0.0003(17) -0.0007(15)
C47 C 0.015(2) 0.0068(19) 0.026(2) 0.0008(15) -0.0073(18) 0.0003(16)
C48 C 0.024(2) 0.0065(17) 0.022(2) 0.0038(15) 0.0025(18) 0.0000(16)
C49 C 0.020(2) 0.0170(19) 0.025(2) 0.0081(17) 0.0026(17) -0.0034(17)
C50 C 0.024(2) 0.0105(19) 0.026(2) 0.0061(16) 0.0052(18) -0.0009(16)
C51 C 0.022(2) 0.0090(19) 0.018(2) -0.0003(16) -0.0025(18) 0.0041(16)
C52 C 0.016(2) 0.0091(17) 0.0147(19) 0.0010(15) 0.0027(16) 0.0009(14)
C53 C 0.0127(19) 0.0123(18) 0.0123(18) -0.0030(15) 0.0031(16) -0.0001(15)
C54 C 0.016(2) 0.0139(18) 0.017(2) -0.0024(15) -0.0027(17) 0.0011(16)
C55 C 0.013(2) 0.0188(19) 0.019(2) 0.0013(16) -0.0041(16) 0.0016(16)
C56 C 0.018(2) 0.0159(19) 0.016(2) 0.0039(16) -0.0028(17) 0.0046(16)
C57 C 0.027(2) 0.0094(18) 0.018(2) 0.0056(16) -0.0018(18) 0.0004(15)
N7 N 0.0195(17) 0.0015(13) 0.0082(15) -0.0002(12) -0.0009(13) -0.0017(11)
N8 N 0.0153(17) 0.0071(15) 0.0211(18) -0.0011(13) 0.0025(14) -0.0043(13)
O10 O 0.0166(13) 0.0060(11) 0.0144(12) -0.0009(9) 0.0019(10) 0.0006(10)
O11 O 0.0220(14) 0.0064(12) 0.0209(13) 0.0001(10) -0.0047(12) -0.0021(10)
O12 O 0.0207(14) 0.0075(11) 0.0189(13) 0.0013(10) 0.0043(11) 0.0019(10)
B7 B 0.011(2) 0.0053(19) 0.015(2) 0.0049(16) 0.0023(19) 0.0011(16)
B8 B 0.012(2) 0.010(2) 0.015(2) 0.0019(16) 0.0057(18) -0.0044(16)
C58 C 0.018(2) 0.0034(18) 0.014(2) -0.0003(15) 0.0013(17) -0.0047(16)
C59 C 0.015(2) 0.0072(17) 0.021(2) -0.0022(15) 0.0018(17) 0.0007(15)
C60 C 0.023(2) 0.013(2) 0.016(2) 0.0010(16) 0.0049(18) 0.0052(16)
C61 C 0.020(2) 0.017(2) 0.027(2) 0.0024(17) 0.0082(18) -0.0004(18)
C62 C 0.022(2) 0.0053(19) 0.022(2) 0.0014(16) 0.0107(18) -0.0033(17)
C63 C 0.019(2) 0.0027(17) 0.016(2) 0.0033(15) 0.0012(17) 0.0053(15)
C64 C 0.020(2) 0.0066(18) 0.011(2) -0.0051(16) -0.0008(17) 0.0006(15)
C65 C 0.020(2) 0.0077(18) 0.0103(18) 0.0012(15) 0.0019(16) 0.0020(15)
C66 C 0.027(2) 0.0078(19) 0.017(2) -0.0009(17) 0.0012(18) 0.0021(16)
C67 C 0.037(3) 0.016(2) 0.019(2) -0.0017(18) 0.0061(19) 0.0103(17)
C68 C 0.019(2) 0.022(2) 0.020(2) 0.0005(17) 0.0059(18) 0.0047(17)
C69 C 0.022(2) 0.018(2) 0.020(2) -0.0035(17) 0.0050(18) 0.0035(17)
C70 C 0.019(2) 0.0120(19) 0.015(2) -0.0021(16) 0.0041(17) 0.0002(16)
C71 C 0.0138(19) 0.0075(18) 0.0159(19) 0.0004(14) 0.0042(15) 0.0026(15)
C72 C 0.0132(19) 0.0088(17) 0.0154(19) -0.0021(15) 0.0013(16) -0.0013(15)
C73 C 0.0173(19) 0.0114(19) 0.020(2) -0.0021(15) -0.0052(16) 0.0028(15)
C74 C 0.023(2) 0.0155(19) 0.020(2) -0.0013(16) -0.0063(17) 0.0061(16)
C75 C 0.024(2) 0.0108(18) 0.021(2) 0.0004(16) -0.0026(17) 0.0107(16)
C76 C 0.023(2) 0.0100(18) 0.021(2) -0.0027(16) -0.0002(18) 0.0044(16)
O13 O 0.0317(16) 0.0294(16) 0.0236(15) 0.0013(13) 0.0104(13) 0.0025(13)
C77 C 0.024(2) 0.018(2) 0.024(2) -0.0032(17) 0.0041(19) 0.0009(18)
C78 C 0.045(3) 0.031(2) 0.039(3) 0.004(2) 0.019(2) 0.004(2)
C79 C 0.062(4) 0.029(2) 0.058(3) -0.010(2) 0.024(3) -0.017(2)
O14 O 0.068(2) 0.0473(19) 0.0502(19) 0.0203(16) 0.0072(17) -0.0142(16)
C80 C 0.035(2) 0.033(3) 0.035(3) 0.007(2) 0.015(2) 0.005(2)
C81 C 0.038(3) 0.046(3) 0.095(4) -0.001(2) 0.007(3) 0.018(3)
C82 C 0.082(4) 0.056(3) 0.077(4) 0.028(3) 0.054(3) 0.030(3)
O15 O 0.0264(16) 0.0281(16) 0.0266(16) -0.0027(12) 0.0086(13) 0.0015(13)
C83 C 0.031(2) 0.018(2) 0.033(3) -0.0042(18) 0.006(2) -0.0007(19)
C84 C 0.036(3) 0.029(2) 0.041(3) 0.001(2) 0.014(2) -0.007(2)
C85 C 0.057(3) 0.028(2) 0.072(3) 0.006(2) 0.020(3) 0.016(2)
O16 O 0.0445(18) 0.0305(15) 0.0477(18) 0.0053(13) 0.0199(15) 0.0040(14)
C86 C 0.030(2) 0.017(2) 0.033(2) -0.0035(17) 0.0093(19) 0.0008(18)
C87 C 0.035(3) 0.025(2) 0.044(3) -0.0037(19) -0.004(2) 0.000(2)
C88 C 0.038(3) 0.028(2) 0.071(3) -0.004(2) 0.029(2) -0.004(2)

loop_
_atom_type_symbol
_atom_type_scat_dispersion_real
_atom_type_scat_dispersion_imag
_atom_type_scat_source
_atom_type_scat_versus_stol_list
C 0.0033 0.0016 'International Tables Vol C tables 4.2.6.8 and 6.1.1.1'
;
 stol     0.00    0.05    0.10    0.15    0.20    0.25    0.30    0.35    0.40
  f      6.000   5.755   5.129   4.349   3.605   2.992   2.530   2.198   1.966
 stol     0.45    0.50    0.55    0.60    0.65    0.70    0.75    0.80    0.85
  f      1.805   1.690   1.604   1.535   1.476   1.422   1.369   1.317   1.265
 stol     0.90    0.95    1.00    1.05    1.10    1.15    1.20    1.25    1.30
  f      1.213   1.161   1.109   1.058   1.007   0.958   0.910   0.863   0.818
 stol     1.35    1.40    1.45    1.50    1.55    1.60    1.65    1.70    1.75
  f      0.775   0.734   0.694   0.656   0.621   0.587   0.554   0.524   0.495
;
H 0.0000 0.0000 'International Tables Vol C tables 4.2.6.8 and 6.1.1.1'
;
 stol     0.00    0.05    0.10    0.15    0.20    0.25    0.30    0.35    0.40
  f      1.000   0.943   0.801   0.628   0.469   0.341   0.246   0.178   0.130
 stol     0.45    0.50    0.55    0.60    0.65    0.70    0.75    0.80    0.85
  f      0.096   0.071   0.054   0.041   0.032   0.025   0.020   0.016   0.013
 stol     0.90    0.95    1.00    1.05    1.10    1.15    1.20    1.25    1.30
  f      0.011   0.009   0.007   0.006   0.005   0.004   0.004   0.003   0.003
 stol     1.35    1.40    1.45    1.50    1.55    1.60    1.65    1.70    1.75
  f      0.002   0.002   0.002   0.002   0.001   0.001   0.001   0.001   0.001
;
B 0.0013 0.0007 'International Tables Vol C tables 4.2.6.8 and 6.1.1.1'
;
 stol     0.00    0.05    0.10    0.15    0.20    0.25    0.30    0.35    0.40
  f      5.000   4.726   4.069   3.334   2.720   2.280   1.990   1.804   1.681
 stol     0.45    0.50    0.55    0.60    0.65    0.70    0.75    0.80    0.85
  f      1.594   1.523   1.459   1.397   1.334   1.270   1.206   1.142   1.078
 stol     0.90    0.95    1.00    1.05    1.10    1.15    1.20    1.25    1.30
  f      1.016   0.955   0.896   0.840   0.787   0.736   0.688   0.643   0.600
 stol     1.35    1.40    1.45    1.50    1.55    1.60    1.65    1.70    1.75
  f      0.561   0.524   0.489   0.457   0.426   0.398   0.372   0.348   0.325
;
N 0.0061 0.0033 'International Tables Vol C tables 4.2.6.8 and 6.1.1.1'
;
 stol     0.00    0.05    0.10    0.15    0.20    0.25    0.30    0.35    0.40
  f      7.000   6.781   6.197   5.420   4.612   3.881   3.273   2.795   2.432
 stol     0.45    0.50    0.55    0.60    0.65    0.70    0.75    0.80    0.85
  f      2.162   1.963   1.816   1.706   1.621   1.552   1.494   1.443   1.395
 stol     0.90    0.95    1.00    1.05    1.10    1.15    1.20    1.25    1.30
  f      1.349   1.304   1.260   1.216   1.172   1.128   1.085   1.042   1.000
 stol     1.35    1.40    1.45    1.50    1.55    1.60    1.65    1.70    1.75
  f      0.958   0.917   0.878   0.839   0.802   0.766   0.731   0.697   0.665
;
O 0.0106 0.0060 'International Tables Vol C tables 4.2.6.8 and 6.1.1.1'
;
 stol     0.00    0.05    0.10    0.15    0.20    0.25    0.30    0.35    0.40
  f      8.000   7.800   7.253   6.493   5.658   4.855   4.142   3.544   3.059
 stol     0.45    0.50    0.55    0.60    0.65    0.70    0.75    0.80    0.85
  f      2.675   2.377   2.147   1.971   1.835   1.728   1.644   1.574   1.516
 stol     0.90    0.95    1.00    1.05    1.10    1.15    1.20    1.25    1.30
  f      1.465   1.419   1.376   1.335   1.295   1.256   1.217   1.179   1.141
 stol     1.35    1.40    1.45    1.50    1.55    1.60    1.65    1.70    1.75
  f      1.103   1.066   1.029   0.993   0.957   0.922   0.888   0.854   0.821
;

loop_
_geom_angle_atom_site_label_1
_geom_angle_atom_site_label_2
_geom_angle_atom_site_label_3
_geom_angle
B1 N1 C1 129.2(3)
B1 N1 C7 122.7(2)
C1 N1 C7 107.8(3)
C1 N2 C5 122.5(3)
C1 N2 C6 108.2(3)
C5 N2 C6 129.3(3)
B1 O1 B2 110.0(3)
B1 O2 C13 123.7(3)
B2 O3 H3o 112.9(18)
N1 B1 O1 107.5(3)
N1 B1 O2 106.7(2)
N1 B1 C19 114.8(3)
O1 B1 O2 110.3(2)
O1 B1 C19 104.1(2)
O2 B1 C19 113.3(3)
O1 B2 O3 121.9(3)
O1 B2 C14 110.6(3)
O3 B2 C14 127.5(3)
N1 C1 N2 108.0(3)
N1 C1 C2 133.1(3)
N2 C1 C2 118.9(3)
C1 C2 C3 118.7(3)
C1 C2 H2 120.66
C3 C2 H2 120.68
C2 C3 C4 121.2(3)
C2 C3 H3 119.41
C4 C3 H3 119.39
C3 C4 C5 119.4(3)
C3 C4 H4 120.41
C5 C4 H4 120.23
N2 C5 C4 119.4(3)
N2 C5 H5 120.28
C4 C5 H5 120.35
N2 C6 C7 106.9(3)
N2 C6 H6 126.56
C7 C6 H6 126.54
N1 C7 C6 109.1(3)
N1 C7 C8 118.6(3)
C6 C7 C8 132.2(3)
C7 C8 C9 122.4(3)
C7 C8 C13 118.7(3)
C9 C8 C13 118.9(3)
C8 C9 C10 121.1(3)
C8 C9 H9 119.46
C10 C9 H9 119.4
C9 C10 C11 119.7(3)
C9 C10 H10 120.2
C11 C10 H10 120.13
C10 C11 C12 120.7(3)
C10 C11 H11 119.68
C12 C11 H11 119.67
C11 C12 C13 120.1(3)
C11 C12 H12 119.98
C13 C12 H12 119.91
O2 C13 C8 121.3(3)
O2 C13 C12 119.0(3)
C8 C13 C12 119.5(3)
B2 C14 C15 133.5(3)
B2 C14 C19 106.5(3)
C15 C14 C19 120.0(3)
C14 C15 C16 119.4(3)
C14 C15 H15 120.28
C16 C15 H15 120.28
C15 C16 C17 120.4(3)
C15 C16 H16 119.78
C17 C16 H16 119.79
C16 C17 C18 120.0(3)
C16 C17 H17 119.98
C18 C17 H17 120.03
C17 C18 C19 120.0(3)
C17 C18 H18 120
C19 C18 H18 119.96
B1 C19 C14 108.7(3)
B1 C19 C18 131.1(3)
C14 C19 C18 120.1(3)
C20 N3 C24 121.9(3)
C20 N3 C25 108.1(3)
C24 N3 C25 130.0(3)
B3 N4 C20 129.9(3)
B3 N4 C26 122.9(3)
C20 N4 C26 107.2(3)
B4 O4 H4o 114.6(18)
B3 O5 C32 124.0(3)
B3 O6 B4 110.6(2)
N4 B3 O5 106.8(2)
N4 B3 O6 107.2(3)
N4 B3 C34 113.6(3)
O5 B3 O6 111.4(3)
O5 B3 C34 114.3(3)
O6 B3 C34 103.4(2)
O4 B4 O6 122.3(3)
O4 B4 C33 127.1(3)
O6 B4 C33 110.5(3)
N3 C20 N4 108.5(3)
N3 C20 C21 119.3(3)
N4 C20 C21 132.2(3)
C20 C21 C22 119.0(3)
C20 C21 H21 120.51
C22 C21 H21 120.53
C21 C22 C23 120.1(3)
C21 C22 H22 119.98
C23 C22 H22 119.94
C22 C23 C24 120.3(3)
C22 C23 H23 119.9
C24 C23 H23 119.77
N3 C24 C23 119.5(3)
N3 C24 H24 120.22
C23 C24 H24 120.3
N3 C25 C26 106.5(3)
N3 C25 H25 126.7
C26 C25 H25 126.79
N4 C26 C25 109.7(3)
N4 C26 C27 118.9(3)
C25 C26 C27 131.3(3)
C26 C27 C28 122.5(3)
C26 C27 C32 118.4(3)
C28 C27 C32 119.1(3)
C27 C28 C29 121.4(3)
C27 C28 H28 119.28
C29 C28 H28 119.35
C28 C29 C30 119.9(3)
C28 C29 H29 120.03
C30 C29 H29 120.07
C29 C30 C31 119.6(3)
C29 C30 H30 120.23
C31 C30 H30 120.17
C30 C31 C32 120.6(3)
C30 C31 H31 119.73
C32 C31 H31 119.66
O5 C32 C27 121.7(3)
O5 C32 C31 118.7(3)
C27 C32 C31 119.4(3)
B4 C33 C34 106.0(3)
B4 C33 C38 133.6(3)
C34 C33 C38 120.4(3)
B3 C34 C33 109.4(3)
B3 C34 C35 131.6(3)
C33 C34 C35 119.1(3)
C34 C35 C36 120.1(3)
C34 C35 H35 119.94
C36 C35 H35 119.92
C35 C36 C37 120.2(3)
C35 C36 H36 119.91
C37 C36 H36 119.87
C36 C37 C38 120.0(3)
C36 C37 H37 120.01
C38 C37 H37 119.99
C33 C38 C37 120.2(3)
C33 C38 H38 119.91
C37 C38 H38 119.89
C39 N5 C43 122.3(3)
C39 N5 C44 107.8(3)
C43 N5 C44 129.9(3)
B5 N6 C39 127.9(3)
B5 N6 C45 124.0(3)
C39 N6 C45 107.7(3)
B5 O7 B6 110.7(3)
B5 O8 C51 124.7(3)
B6 O9 H9o 111.2(18)
N6 B5 O7 107.2(3)
N6 B5 O8 106.3(2)
N6 B5 C53 114.5(3)
O7 B5 O8 111.0(3)
O7 B5 C53 104.3(3)
O8 B5 C53 113.4(3)
O7 B6 O9 122.4(3)
O7 B6 C52 110.4(3)
O9 B6 C52 127.1(3)
N5 C39 N6 108.6(3)
N5 C39 C40 119.7(3)
N6 C39 C40 131.7(3)
C39 C40 C41 118.3(3)
C39 C40 H40 120.83
C41 C40 H40 120.9
C40 C41 C42 120.4(3)
C40 C41 H41 119.73
C42 C41 H41 119.84
C41 C42 C43 120.1(3)
C41 C42 H42 120.02
C43 C42 H42 119.89
N5 C43 C42 119.2(3)
N5 C43 H43 120.3
C42 C43 H43 120.5
N5 C44 C45 108.3(3)
N5 C44 H44 125.95
C45 C44 H44 125.79
N6 C45 C44 107.6(3)
N6 C45 C46 118.3(3)
C44 C45 C46 134.1(3)
C45 C46 C47 121.6(3)
C45 C46 C51 118.5(3)
C47 C46 C51 119.9(3)
C46 C47 C48 120.6(3)
C46 C47 H47 119.69
C48 C47 H47 119.7
C47 C48 C49 119.6(3)
C47 C48 H48 120.2
C49 C48 H48 120.24
C48 C49 C50 120.5(3)
C48 C49 H49 119.74
C50 C49 H49 119.73
C49 C50 C51 119.9(3)
C49 C50 H50 120.06
C51 C50 H50 120.07
O8 C51 C46 122.2(3)
O8 C51 C50 118.3(3)
C46 C51 C50 119.5(3)
B6 C52 C53 106.3(3)
B6 C52 C57 134.1(3)
C53 C52 C57 119.5(3)
B5 C53 C52 108.3(3)
B5 C53 C54 131.6(3)
C52 C53 C54 120.0(3)
C53 C54 C55 120.6(3)
C53 C54 H54 119.74
C55 C54 H54 119.71
C54 C55 C56 119.2(3)
C54 C55 H55 120.39
C56 C55 H55 120.43
C55 C56 C57 121.2(3)
C55 C56 H56 119.39
C57 C56 H56 119.38
C52 C57 C56 119.4(3)
C52 C57 H57 120.27
C56 C57 H57 120.28
B7 N7 C58 128.6(3)
B7 N7 C64 122.6(3)
C58 N7 C64 107.6(2)
C58 N8 C62 122.3(3)
C58 N8 C63 107.9(3)
C62 N8 C63 129.8(3)
B7 O10 B8 110.2(2)
B8 O11 H11o 117(2)
B7 O12 C70 123.9(3)
N7 B7 O10 106.7(3)
N7 B7 O12 106.8(2)
N7 B7 C72 116.0(3)
O10 B7 O12 111.8(3)
O10 B7 C72 104.0(2)
O12 B7 C72 111.5(3)
O10 B8 O11 122.2(3)
O10 B8 C71 110.9(3)
O11 B8 C71 126.9(3)
N7 C58 N8 108.7(3)
N7 C58 C59 131.8(3)
N8 C58 C59 119.5(3)
C58 C59 C60 118.6(3)
C58 C59 H59 120.71
C60 C59 H59 120.69
C59 C60 C61 120.5(3)
C59 C60 H60 119.8
C61 C60 H60 119.72
C60 C61 C62 119.3(3)
C60 C61 H61 120.45
C62 C61 H61 120.24
N8 C62 C61 119.8(3)
N8 C62 H62 120.06
C61 C62 H62 120.14
N8 C63 C64 107.6(3)
N8 C63 H63 126.19
C64 C63 H63 126.2
N7 C64 C63 108.3(3)
N7 C64 C65 118.6(3)
C63 C64 C65 133.1(3)
C64 C65 C66 121.3(3)
C64 C65 C70 118.5(3)
C66 C65 C70 120.1(3)
C65 C66 C67 119.9(3)
C65 C66 H66 120.08
C67 C66 H66 120
C66 C67 C68 120.5(3)
C66 C67 H67 119.76
C68 C67 H67 119.73
C67 C68 C69 119.1(3)
C67 C68 H68 120.4
C69 C68 H68 120.47
C68 C69 C70 121.6(3)
C68 C69 H69 119.18
C70 C69 H69 119.24
O12 C70 C65 122.2(3)
O12 C70 C69 118.9(3)
C65 C70 C69 118.7(3)
B8 C71 C72 106.3(3)
B8 C71 C76 133.8(3)
C72 C71 C76 119.9(3)
B7 C72 C71 108.5(3)
B7 C72 C73 131.9(3)
C71 C72 C73 119.6(3)
C72 C73 C74 120.2(3)
C72 C73 H73 119.93
C74 C73 H73 119.88
C73 C74 C75 120.3(3)
C73 C74 H74 119.84
C75 C74 H74 119.82
C74 C75 C76 119.9(3)
C74 C75 H75 120.08
C76 C75 H75 120.06
C71 C76 C75 120.1(3)
C71 C76 H76 119.92
C75 C76 H76 119.95
O13 C77 C78 122.1(3)
O13 C77 C79 122.4(3)
C78 C77 C79 115.4(3)
C77 C78 H78a 109.43
C77 C78 H78b 109.38
C77 C78 H78c 109.48
H78a C78 H78b 109.46
H78a C78 H78c 109.61
H78b C78 H78c 109.46
C77 C79 H79a 109.52
C77 C79 H79b 109.51
C77 C79 H79c 109.46
H79a C79 H79b 109.5
H79a C79 H79c 109.41
H79b C79 H79c 109.42
O14 C80 C81 121.9(4)
O14 C80 C82 122.3(3)
C81 C80 C82 115.8(3)
C80 C81 H81a 109.42
C80 C81 H81b 109.51
C80 C81 H81c 109.48
H81a C81 H81b 109.47
H81a C81 H81c 109.43
H81b C81 H81c 109.51
C80 C82 H82a 109.43
C80 C82 H82b 109.56
C80 C82 H82c 109.42
H82a C82 H82b 109.51
H82a C82 H82c 109.38
H82b C82 H82c 109.52
O15 C83 C84 120.6(3)
O15 C83 C85 122.7(3)
C84 C83 C85 116.7(3)
C83 C84 H84a 109.38
C83 C84 H84b 109.53
C83 C84 H84c 109.36
H84a C84 H84b 109.57
H84a C84 H84c 109.44
H84b C84 H84c 109.55
C83 C85 H85a 109.42
C83 C85 H85b 109.46
C83 C85 H85c 109.41
H85a C85 H85b 109.51
H85a C85 H85c 109.5
H85b C85 H85c 109.53
O16 C86 C87 122.1(3)
O16 C86 C88 121.8(3)
C87 C86 C88 116.1(3)
C86 C87 H87a 109.49
C86 C87 H87b 109.46
C86 C87 H87c 109.42
H87a C87 H87b 109.51
H87a C87 H87c 109.5
H87b C87 H87c 109.46
C86 C88 H88a 109.47
C86 C88 H88b 109.42
C86 C88 H88c 109.4
H88a C88 H88b 109.54
H88a C88 H88c 109.54
H88b C88 H88c 109.45

loop_
_geom_bond_atom_site_label_1
_geom_bond_atom_site_label_2
_geom_bond_distance
N1 B1 1.568(4)
N1 C1 1.347(4)
N1 C7 1.384(4)
N2 C1 1.386(4)
N2 C5 1.361(5)
N2 C6 1.380(5)
O1 B1 1.498(4)
O1 B2 1.381(4)
O2 B1 1.465(5)
O2 C13 1.336(4)
O3 B2 1.357(4)
O3 H3o 0.98(3)
B1 C19 1.591(5)
B2 C14 1.549(5)
C1 C2 1.409(5)
C2 C3 1.367(5)
C2 H2 1.0825
C3 C4 1.418(5)
C3 H3 1.0818
C4 C5 1.371(5)
C4 H4 1.0835
C5 H5 1.0824
C6 C7 1.355(5)
C6 H6 1.0841
C7 C8 1.442(5)
C8 C9 1.404(5)
C8 C13 1.415(5)
C9 C10 1.376(5)
C9 H9 1.083
C10 C11 1.394(5)
C10 H10 1.0821
C11 C12 1.388(5)
C11 H11 1.0828
C12 C13 1.398(5)
C12 H12 1.0837
C14 C15 1.403(4)
C14 C19 1.408(4)
C15 C16 1.392(4)
C15 H15 1.0831
C16 C17 1.394(5)
C16 H16 1.083
C17 C18 1.403(5)
C17 H17 1.083
C18 C19 1.379(4)
C18 H18 1.0827
N3 C20 1.393(4)
N3 C24 1.363(5)
N3 C25 1.379(5)
N4 B3 1.574(5)
N4 C20 1.343(4)
N4 C26 1.388(4)
O4 B4 1.365(4)
O4 H4o 0.98(3)
O5 B3 1.456(5)
O5 C32 1.343(4)
O6 B3 1.492(5)
O6 B4 1.381(4)
B3 C34 1.591(5)
B4 C33 1.546(4)
C20 C21 1.404(5)
C21 C22 1.376(5)
C21 H21 1.0832
C22 C23 1.422(5)
C22 H22 1.0818
C23 C24 1.362(5)
C23 H23 1.0834
C24 H24 1.083
C25 C26 1.361(5)
C25 H25 1.0823
C26 C27 1.440(5)
C27 C28 1.400(5)
C27 C32 1.408(5)
C28 C29 1.373(5)
C28 H28 1.0832
C29 C30 1.399(5)
C29 H29 1.0836
C30 C31 1.397(5)
C30 H30 1.0823
C31 C32 1.395(5)
C31 H31 1.0828
C33 C34 1.408(4)
C33 C38 1.397(4)
C34 C35 1.397(4)
C35 C36 1.404(4)
C35 H35 1.0833
C36 C37 1.394(5)
C36 H36 1.0828
C37 C38 1.387(4)
C37 H37 1.082
C38 H38 1.0828
N5 C39 1.372(4)
N5 C43 1.361(5)
N5 C44 1.365(5)
N6 B5 1.576(5)
N6 C39 1.349(4)
N6 C45 1.389(4)
O7 B5 1.487(5)
O7 B6 1.370(4)
O8 B5 1.467(5)
O8 C51 1.341(4)
O9 B6 1.354(4)
O9 H9o 0.99(3)
B5 C53 1.588(5)
B6 C52 1.551(5)
C39 C40 1.414(5)
C40 C41 1.374(5)
C40 H40 1.0816
C41 C42 1.418(5)
C41 H41 1.0833
C42 C43 1.369(5)
C42 H42 1.0838
C43 H43 1.0842
C44 C45 1.362(5)
C44 H44 1.0815
C45 C46 1.450(5)
C46 C47 1.397(4)
C46 C51 1.403(5)
C47 C48 1.379(5)
C47 H47 1.0829
C48 C49 1.410(5)
C48 H48 1.0829
C49 C50 1.383(5)
C49 H49 1.0826
C50 C51 1.405(5)
C50 H50 1.0831
C52 C53 1.420(4)
C52 C57 1.407(4)
C53 C54 1.387(4)
C54 C55 1.404(5)
C54 H54 1.0831
C55 C56 1.400(5)
C55 H55 1.083
C56 C57 1.394(4)
C56 H56 1.0832
C57 H57 1.0829
N7 B7 1.565(5)
N7 C58 1.356(4)
N7 C64 1.389(4)
N8 C58 1.380(4)
N8 C62 1.351(5)
N8 C63 1.377(4)
O10 B7 1.492(5)
O10 B8 1.378(4)
O11 B8 1.359(4)
O11 H11o 0.98(3)
O12 B7 1.465(5)
O12 C70 1.347(4)
B7 C72 1.594(5)
B8 C71 1.542(5)
C58 C59 1.409(5)
C59 C60 1.370(5)
C59 H59 1.083
C60 C61 1.431(5)
C60 H60 1.0826
C61 C62 1.370(5)
C61 H61 1.0833
C62 H62 1.0827
C63 C64 1.371(5)
C63 H63 1.0831
C64 C65 1.444(5)
C65 C66 1.401(5)
C65 C70 1.405(5)
C66 C67 1.379(5)
C66 H66 1.0833
C67 C68 1.399(5)
C67 H67 1.0814
C68 C69 1.387(5)
C68 H68 1.0828
C69 C70 1.385(5)
C69 H69 1.0826
C71 C72 1.414(4)
C71 C76 1.408(4)
C72 C73 1.386(4)
C73 C74 1.397(4)
C73 H73 1.0833
C74 C75 1.407(4)
C74 H74 1.0826
C75 C76 1.380(4)
C75 H75 1.0827
C76 H76 1.0833
O13 C77 1.208(4)
C77 C78 1.500(5)
C77 C79 1.495(5)
C78 H78a 1.0761
C78 H78b 1.078
C78 H78c 1.076
C79 H79a 1.0768
C79 H79b 1.0768
C79 H79c 1.0779
O14 C80 1.198(5)
C80 C81 1.477(5)
C80 C82 1.492(6)
C81 H81a 1.0775
C81 H81b 1.0765
C81 H81c 1.077
C82 H82a 1.0776
C82 H82b 1.0758
C82 H82c 1.0776
O15 C83 1.206(5)
C83 C84 1.502(5)
C83 C85 1.505(5)
C84 H84a 1.077
C84 H84b 1.0756
C84 H84c 1.0774
C85 H85a 1.0769
C85 H85b 1.0766
C85 H85c 1.0767
O16 C86 1.201(4)
C86 C87 1.496(5)
C86 C88 1.488(5)
C87 H87a 1.0765
C87 H87b 1.077
C87 H87c 1.0772
C88 H88a 1.076
C88 H88b 1.0771
C88 H88c 1.0771

loop_
_geom_hbond_atom_site_label_D
_geom_hbond_atom_site_label_H
_geom_hbond_atom_site_label_A
_geom_hbond_site_symmetry_A
_geom_hbond_distance_DH
_geom_hbond_distance_HA
_geom_hbond_distance_DA
_geom_hbond_angle_DHA
C3 H3 O5 1_554 1.08 2.28 3.353(4) 170.17
C6 H6 O9 2_656 1.08 2.33 3.205(4) 136.95
O3 H3o O6 . 0.98(3) 1.71(3) 2.685(3) 174(3)
C22 H22 O2 1_655 1.08 2.38 3.446(4) 169.89
C24 H24 O11 1_655 1.08 2.44 3.310(4) 136.15
C25 H25 O11 1_655 1.08 2.38 3.207(4) 132.22
C30 H30 O16 . 1.08 2.50 3.465(4) 148.35
C36 H36 O13 1_656 1.08 2.42 3.365(4) 145.23
O4 H4o O1 . 0.98(3) 1.72(3) 2.701(3) 175(3)
C41 H41 O12 1_655 1.08 2.45 3.509(4) 166.60
C43 H43 O3 . 1.08 2.13 3.189(4) 164.82
C55 H55 O15 1_656 1.08 2.44 3.331(4) 138.86
O9 H9o O10 . 0.99(3) 1.71(3) 2.696(3) 174(3)
C60 H60 O8 1_554 1.08 2.28 3.338(4) 166.22
C62 H62 O4 2_646 1.08 2.36 3.284(4) 141.81
C68 H68 O13 2_546 1.08 2.50 3.510(4) 155.16
O11 H11o O7 . 0.98(3) 1.70(3) 2.654(3) 164(3)
C78 H78b O4 1_554 1.08 2.38 3.371(4) 152.05

loop_
_restr_distance_atom_site_label_1
_restr_distance_atom_site_label_2
_restr_distance_target
_restr_distance_target_weight_param
O3 H3o 0.983 0.001
O4 H4o 0.983 0.001
O9 H9o 0.983 0.001
O11 H11o 0.983 0.001

_cod_database_fobs_code 2108337
